data_1551614
loop_
_publ_author_name
'YOSHIDA, Tomomi'
'UMEDA, Daiki'
'PUTRA, Okky Dwichandra'
'UEKUSA, Hidehiro'
'YONEMOCHI, Etsuo'

_publ_section_title
;
 Drug-drug Multi-component Crystal of Acedoben--Dimepranol 2:1
;
_journal_issue 0
_journal_name_full 'X-ray Structure Analysis Online'
_journal_page_first 39
_journal_paper_doi 10.2116/xraystruct.32.39
_journal_volume 32
_journal_year 2016
_chemical_formula_moiety ' C9 H8 N O3, C9 H9 N O3, C5 H14 N O'
_chemical_formula_sum 'C23 H31 N3 O7'
_chemical_formula_weight 461.51
_chemical_name_common 'acedoben-dimepranol (4:2)'
_chemical_name_systematic '4-acetamidobenzoic acid - N,N-dimethylamino-2-propanol (4:2)'
_space_group_crystal_system monoclinic
_space_group_IT_number 14
_space_group_name_Hall '-P 2yn'
_space_group_name_H-M_alt 'P 1 21/n 1'
_symmetry_space_group_name_Hall '-P 2yn'
_symmetry_space_group_name_H-M 'P 1 21/n 1'
_atom_sites_solution_hydrogens mixed
_audit_creation_method SHELXL-2014/7
_cell_angle_alpha 90
_cell_angle_beta 92.4271(7)
_cell_angle_gamma 90
_cell_formula_units_Z 8
_cell_length_a 7.78174(14)
_cell_length_b 9.71395(18)
_cell_length_c 63.5236(12)
_cell_measurement_reflns_used 38214
_cell_measurement_temperature 173(2)
_cell_measurement_theta_max 68.235
_cell_measurement_theta_min 4.180
_cell_volume 4797.53(15)
_computing_cell_refinement 'RAPID AUTO'
_computing_data_collection 'RAPID AUTO'
_computing_data_reduction 'RAPID AUTO'
_computing_structure_refinement 'SHELXL-2014/7 (Sheldrick, 2014)'
_computing_structure_solution 'SHELXS-2014/7 (Sheldrick, 2014)'
_diffrn_ambient_temperature 173(2)
_diffrn_detector_area_resol_mean 10.0
_diffrn_measured_fraction_theta_full 0.993
_diffrn_measured_fraction_theta_max 0.991
_diffrn_measurement_device_type 'RIGAKU R-AXIS RAPID II'
_diffrn_measurement_method \w-scan
_diffrn_radiation_type CuK\a
_diffrn_radiation_wavelength 1.54186
_diffrn_reflns_av_R_equivalents 0.0292
_diffrn_reflns_av_unetI/netI 0.0269
_diffrn_reflns_Laue_measured_fraction_full 0.993
_diffrn_reflns_Laue_measured_fraction_max 0.991
_diffrn_reflns_limit_h_max 9
_diffrn_reflns_limit_h_min -9
_diffrn_reflns_limit_k_max 11
_diffrn_reflns_limit_k_min -11
_diffrn_reflns_limit_l_max 76
_diffrn_reflns_limit_l_min -75
_diffrn_reflns_number 38214
_diffrn_reflns_point_group_measured_fraction_full 0.993
_diffrn_reflns_point_group_measured_fraction_max 0.991
_diffrn_reflns_theta_full 67.686
_diffrn_reflns_theta_max 68.235
_diffrn_reflns_theta_min 4.180
_diffrn_source 'rotating anode X-ray'
_exptl_absorpt_coefficient_mu 0.790
_exptl_absorpt_correction_T_max 0.924
_exptl_absorpt_correction_T_min 0.744
_exptl_absorpt_correction_type multi-scan
_exptl_absorpt_process_details 'abscor, T. Higashi, RIGAKU'
_exptl_crystal_colour colorless
_exptl_crystal_density_diffrn 1.278
_exptl_crystal_description chunk
_exptl_crystal_F_000 1968
_exptl_crystal_size_max 0.227
_exptl_crystal_size_mid 0.122
_exptl_crystal_size_min 0.100
_refine_diff_density_max 0.594
_refine_diff_density_min -0.535
_refine_diff_density_rms 0.055
_refine_ls_extinction_method none
_refine_ls_goodness_of_fit_ref 1.255
_refine_ls_hydrogen_treatment mixed
_refine_ls_matrix_type full
_refine_ls_number_parameters 645
_refine_ls_number_reflns 8706
_refine_ls_number_restraints 3
_refine_ls_restrained_S_all 1.300
_refine_ls_R_factor_all 0.0565
_refine_ls_R_factor_gt 0.0443
_refine_ls_shift/su_max 0.002
_refine_ls_shift/su_mean 0.000
_refine_ls_structure_factor_coef Fsqd
_refine_ls_weighting_details 'w=1/[\s^2^(Fo^2^)+(0.0703P)^2^] where P=(Fo^2^+2Fc^2^)/3'
_refine_ls_weighting_scheme calc
_refine_ls_wR_factor_gt 0.1241
_refine_ls_wR_factor_ref 0.1319
_reflns_Friedel_coverage 0.000
_reflns_number_gt 6778
_reflns_number_total 8706
_reflns_threshold_expression 'I > 2\s(I)'
_cod_data_source_file 32_39_1.txt
_cod_data_source_block shelx
_cod_database_code 1551614
_shelx_shelxl_version_number 2014/7
_shelx_space_group_comment
; 
The symmetry employed for this shelxl refinement is uniquely defined 
by the following loop, which should always be used as a source of 
symmetry information in preference to the above space-group names. 
They are only intended as comments. 
;
_shelx_estimated_absorpt_t_min 0.841
_shelx_estimated_absorpt_t_max 0.925

loop_
_space_group_symop_operation_xyz
'x, y, z'
'-x+1/2, y+1/2, -z+1/2'
'-x, -y, -z'
'x-1/2, -y-1/2, z-1/2'

loop_
_atom_site_label
_atom_site_type_symbol
_atom_site_fract_x
_atom_site_fract_y
_atom_site_fract_z
_atom_site_U_iso_or_equiv
_atom_site_adp_type
_atom_site_occupancy
_atom_site_site_symmetry_order
_atom_site_calc_flag
_atom_site_refinement_flags_posn
_atom_site_refinement_flags_adp
C1C C 0.3258(2) -0.18932(18) 0.22763(2) 0.0390(4) Uani 1 1 d . .
H1C1 H 0.3012 -0.1304 0.2153 0.059 Uiso 1 1 calc R U
H1C2 H 0.2687 -0.2784 0.2255 0.059 Uiso 1 1 calc R U
H1C3 H 0.4503 -0.2034 0.2294 0.059 Uiso 1 1 calc R U
H1C H 0.043(3) -0.090(2) 0.3775(4) 0.102(8) Uiso 1 1 d . .
H1D H 0.306(2) 0.3058(18) 0.4953(2) 0.035(5) Uiso 1 1 d . .
C4C C 0.21690(18) -0.25512(15) 0.30029(2) 0.0300(4) Uani 1 1 d . .
H4C H 0.2797 -0.3374 0.2981 0.036 Uiso 1 1 calc R U
C3C C 0.17289(18) -0.16986(15) 0.28329(2) 0.0272(3) Uani 1 1 d . .
H3D H 0.2459(19) -0.2903(18) 0.2614(2) 0.033(5) Uiso 1 1 d . .
C5C C 0.16955(18) -0.22056(15) 0.32043(2) 0.0291(3) Uani 1 1 d . .
H5C H 0.2015 -0.2789 0.3319 0.035 Uiso 1 1 calc R U
C8C C 0.07768(18) -0.05119(15) 0.28666(2) 0.0287(3) Uani 1 1 d . .
H8C H 0.0457 0.0072 0.2752 0.034 Uiso 1 1 calc R U
C7C C 0.02978(18) -0.01834(16) 0.30672(2) 0.0296(4) Uani 1 1 d . .
H7C H -0.0359 0.0625 0.3088 0.036 Uiso 1 1 calc R U
C6C C 0.07571(18) -0.10125(15) 0.32396(2) 0.0267(3) Uani 1 1 d . .
H6D H 0.7489(19) 0.6935(18) 0.2613(2) 0.039(5) Uiso 1 1 d . .
C9C C 0.02186(19) -0.05849(16) 0.34539(2) 0.0299(4) Uani 1 1 d . .
H9D H 0.350(2) 0.0463(16) 0.3787(2) 0.036(5) Uiso 1 1 d . .
C2C C 0.26028(19) -0.12126(16) 0.24703(2) 0.0305(4) Uani 1 1 d . .
H2C H 0.548(3) 0.587(2) 0.3799(4) 0.094(8) Uiso 1 1 d . .
H2D H -0.188(2) 0.1966(19) 0.4925(3) 0.047(5) Uiso 1 1 d . .
O3C O 0.09676(14) -0.12145(11) 0.36118(2) 0.0377(3) Uani 1 1 d . .
C2F C 0.0059(2) 0.37073(17) 0.35052(3) 0.0387(4) Uani 1 1 d . .
H2F H 0.1048 0.3148 0.3563 0.058 Uiso 1 1 calc R U
C2E C 0.49689(19) 0.10144(16) 0.34223(2) 0.0312(4) Uani 1 1 d D .
H2E H 0.5887 0.1698 0.3462 0.037 Uiso 1 1 calc R U
C2D C 0.77051(19) 0.50906(17) 0.25075(2) 0.0298(4) Uani 1 1 d . .
O2D O 0.42126(13) 0.43438(11) 0.35390(2) 0.0354(3) Uani 1 1 d . .
C2B C -0.2667(2) 0.02140(16) 0.50251(2) 0.0301(4) Uani 1 1 d . .
O2B O 0.18187(15) 0.09226(12) 0.40144(2) 0.0430(3) Uani 1 1 d . .
C2A C 0.22261(19) 0.47894(16) 0.50486(2) 0.0288(3) Uani 1 1 d . .
O3A O 0.49741(15) 0.57964(12) 0.39940(2) 0.0423(3) Uani 1 1 d . .
O1F O -0.15128(15) 0.30374(14) 0.35516(2) 0.0541(4) Uani 1 1 d . .
N1F N -0.03192(18) 0.49432(14) 0.38416(2) 0.0352(3) Uani 1 1 d . .
C1F C 0.0236(2) 0.38954(19) 0.32692(3) 0.0470(5) Uani 1 1 d . .
H1F1 H 0.0271 0.2992 0.3201 0.070 Uiso 1 1 calc R U
H1F2 H 0.1301 0.4397 0.3244 0.070 Uiso 1 1 calc R U
H1F3 H -0.0749 0.4419 0.3211 0.070 Uiso 1 1 calc R U
C1E C 0.5207(2) 0.05373(17) 0.31990(2) 0.0377(4) Uani 1 1 d . .
H1E1 H 0.4278 -0.0099 0.3157 0.056 Uiso 1 1 calc R U
H1E2 H 0.6317 0.0068 0.3191 0.056 Uiso 1 1 calc R U
H1E3 H 0.5179 0.1334 0.3104 0.056 Uiso 1 1 calc R U
O1E O 0.33152(13) 0.16441(12) 0.34427(2) 0.0379(3) Uani 1 1 d D .
H11D H 0.3490(17) 0.2507(9) 0.3451(3) 0.061(7) Uiso 1 1 d D .
N1E N 0.46520(18) 0.01791(13) 0.37918(2) 0.0314(3) Uani 1 1 d . .
C1D C 0.8446(2) 0.56523(17) 0.23101(2) 0.0373(4) Uani 1 1 d . .
H1D1 H 0.9682 0.5812 0.2335 0.056 Uiso 1 1 calc R U
H1D2 H 0.7876 0.6522 0.2272 0.056 Uiso 1 1 calc R U
H1D3 H 0.8262 0.4989 0.2195 0.056 Uiso 1 1 calc R U
O1D O 0.74897(15) 0.38480(11) 0.25341(2) 0.0403(3) Uani 1 1 d . .
N1D N 0.73230(17) 0.60594(14) 0.26526(2) 0.0306(3) Uani 1 1 d . .
N1C N 0.22566(17) -0.20779(14) 0.26306(2) 0.0308(3) Uani 1 1 d . .
O1C O 0.24333(15) 0.00381(12) 0.24818(2) 0.0419(3) Uani 1 1 d . .
C1B C -0.3028(2) 0.08085(17) 0.52376(2) 0.0378(4) Uani 1 1 d . .
H1B1 H -0.3786 0.0185 0.5312 0.057 Uiso 1 1 calc R U
H1B2 H -0.3588 0.1706 0.5219 0.057 Uiso 1 1 calc R U
H1B3 H -0.1944 0.0921 0.5320 0.057 Uiso 1 1 calc R U
O1B O -0.29611(16) -0.09940(11) 0.49798(2) 0.0420(3) Uani 1 1 d . .
N1B N -0.19867(17) 0.11177(14) 0.48895(2) 0.0303(3) Uani 1 1 d . .
C1A C 0.1851(2) 0.41674(17) 0.52596(2) 0.0362(4) Uani 1 1 d . .
H1A1 H 0.2924 0.4078 0.5345 0.054 Uiso 1 1 calc R U
H1A2 H 0.1330 0.3257 0.5238 0.054 Uiso 1 1 calc R U
H1A3 H 0.1054 0.4764 0.5333 0.054 Uiso 1 1 calc R U
H12D H -0.135(3) 0.213(3) 0.3522(4) 0.109(9) Uiso 1 1 d . .
H10D H -0.145(2) 0.457(2) 0.3850(3) 0.072(7) Uiso 1 1 d . .
O1A O 0.19192(15) 0.59904(11) 0.50042(2) 0.0383(3) Uani 1 1 d . .
N1A N 0.29389(17) 0.38903(14) 0.49133(2) 0.0297(3) Uani 1 1 d . .
C9A C 0.5662(2) 0.48215(16) 0.41043(2) 0.0310(4) Uani 1 1 d . .
C8D C 0.71409(18) 0.68357(16) 0.30101(2) 0.0290(3) Uani 1 1 d . .
H8D H 0.7743 0.7643 0.2972 0.035 Uiso 1 1 calc R U
C8B C -0.01956(19) 0.17594(16) 0.46070(2) 0.0308(4) Uani 1 1 d . .
H8B H 0.0195 0.2519 0.4690 0.037 Uiso 1 1 calc R U
C8A C 0.3072(2) 0.53179(16) 0.45920(2) 0.0330(4) Uani 1 1 d . .
H8A H 0.2281 0.5963 0.4645 0.040 Uiso 1 1 calc R U
C7D C 0.66428(18) 0.66702(15) 0.32149(2) 0.0274(3) Uani 1 1 d . .
H7D H 0.6912 0.7362 0.3317 0.033 Uiso 1 1 calc R U
C7B C 0.04380(19) 0.15555(16) 0.44091(2) 0.0323(4) Uani 1 1 d . .
H7B H 0.1284 0.2165 0.4359 0.039 Uiso 1 1 calc R U
C7A C 0.3743(2) 0.55145(16) 0.43957(2) 0.0338(4) Uani 1 1 d . .
H7A H 0.3404 0.6299 0.4315 0.041 Uiso 1 1 calc R U
C6D C 0.57445(18) 0.54918(15) 0.32737(2) 0.0253(3) Uani 1 1 d . .
C6B C -0.0145(2) 0.04730(16) 0.42822(2) 0.0303(4) Uani 1 1 d . .
C6A C 0.49099(19) 0.45814(16) 0.43144(2) 0.0286(3) Uani 1 1 d . .
C5F C -0.0378(2) 0.62779(14) 0.39395(3) 0.0528(5) Uani 1 1 d . .
H5F1 H 0.0774 0.6688 0.3944 0.079 Uiso 1 1 calc R U
H5F2 H -0.0775 0.6181 0.4083 0.079 Uiso 1 1 calc R U
H5F3 H -0.1174 0.6873 0.3858 0.079 Uiso 1 1 calc R U
C5E C 0.4775(2) -0.10600(18) 0.39262(3) 0.0443(4) Uani 1 1 d . .
H5E1 H 0.5968 -0.1385 0.3935 0.066 Uiso 1 1 calc R U
H5E2 H 0.4031 -0.1784 0.3865 0.066 Uiso 1 1 calc R U
H5E3 H 0.4407 -0.0834 0.4068 0.066 Uiso 1 1 calc R U
C5D C 0.53519(18) 0.45096(16) 0.31204(2) 0.0289(3) Uani 1 1 d . .
H5D H 0.4720 0.3715 0.3157 0.035 Uiso 1 1 calc R U
C5B C -0.1379(2) -0.04108(17) 0.43601(2) 0.0357(4) Uani 1 1 d . .
H5B H -0.1804 -0.1147 0.4274 0.043 Uiso 1 1 calc R U
C5A C 0.53708(19) 0.34301(16) 0.44336(2) 0.0301(4) Uani 1 1 d . .
H5A H 0.6156 0.2781 0.4380 0.036 Uiso 1 1 calc R U
C4F C 0.0930(2) 0.4053(2) 0.39601(3) 0.0632(6) Uani 1 1 d . .
H4F1 H 0.0841 0.3109 0.3906 0.095 Uiso 1 1 calc R U
H4F2 H 0.0676 0.4061 0.4110 0.095 Uiso 1 1 calc R U
H4F3 H 0.2098 0.4399 0.3943 0.095 Uiso 1 1 calc R U
C4E C 0.5709(2) 0.13193(19) 0.38834(3) 0.0478(5) Uani 1 1 d . .
H4E1 H 0.6930 0.1077 0.3880 0.072 Uiso 1 1 calc R U
H4E2 H 0.5403 0.1474 0.4030 0.072 Uiso 1 1 calc R U
H4E3 H 0.5492 0.2160 0.3801 0.072 Uiso 1 1 calc R U
C4D C 0.58578(18) 0.46590(16) 0.29153(2) 0.0290(3) Uani 1 1 d . .
H4D H 0.5586 0.3968 0.2813 0.035 Uiso 1 1 calc R U
C4B C -0.1998(2) -0.02398(16) 0.45597(2) 0.0339(4) Uani 1 1 d . .
H4B H -0.2822 -0.0864 0.4611 0.041 Uiso 1 1 calc R U
C4A C 0.46976(19) 0.32184(16) 0.46294(2) 0.0294(3) Uani 1 1 d . .
H4A H 0.5011 0.2420 0.4708 0.035 Uiso 1 1 calc R U
C3F C 0.0052(2) 0.50739(17) 0.36140(2) 0.0346(4) Uani 1 1 d . .
H3F1 H 0.1186 0.5520 0.3601 0.041 Uiso 1 1 calc R U
H3F2 H -0.0828 0.5672 0.3544 0.041 Uiso 1 1 calc R U
C3E C 0.5095(2) -0.01870(16) 0.35715(2) 0.0326(4) Uani 1 1 d . .
H3E1 H 0.4310 -0.0924 0.3519 0.039 Uiso 1 1 calc R U
H3E2 H 0.6281 -0.0556 0.3574 0.039 Uiso 1 1 calc R U
C3D C 0.67646(18) 0.58244(15) 0.28592(2) 0.0268(3) Uani 1 1 d . .
O3D O 0.58872(14) 0.61230(11) 0.36330(2) 0.0346(3) Uani 1 1 d . .
O2C O -0.08911(13) 0.03079(12) 0.34708(2) 0.0394(3) Uani 1 1 d . .
C3B C -0.14075(19) 0.08518(15) 0.46849(2) 0.0276(3) Uani 1 1 d . .
O3B O -0.02435(15) -0.06158(11) 0.39524(2) 0.0456(3) Uani 1 1 d D .
C3A C 0.35629(19) 0.41693(15) 0.47113(2) 0.0267(3) Uani 1 1 d . .
O2A O 0.68756(14) 0.40952(11) 0.40497(2) 0.0378(3) Uani 1 1 d . .
C9D C 0.52176(18) 0.52679(15) 0.34953(2) 0.0266(3) Uani 1 1 d . .
C9B C 0.0555(2) 0.02615(16) 0.40683(3) 0.0337(4) Uani 1 1 d . .

loop_
_atom_site_aniso_label
_atom_site_aniso_U_11
_atom_site_aniso_U_22
_atom_site_aniso_U_33
_atom_site_aniso_U_23
_atom_site_aniso_U_13
_atom_site_aniso_U_12
C1C 0.0500(10) 0.0377(10) 0.0298(9) 0.0013(7) 0.0066(7) 0.0036(8)
C4C 0.0363(9) 0.0222(8) 0.0318(8) 0.0007(6) 0.0050(7) 0.0035(7)
C3C 0.0314(8) 0.0235(8) 0.0268(8) -0.0008(6) 0.0031(6) -0.0032(6)
C5C 0.0349(8) 0.0265(8) 0.0261(8) 0.0041(6) 0.0025(6) -0.0011(7)
C8C 0.0313(8) 0.0241(8) 0.0304(8) 0.0030(6) -0.0008(6) 0.0009(7)
C7C 0.0286(8) 0.0244(8) 0.0359(9) -0.0019(7) 0.0023(7) 0.0021(7)
C6C 0.0236(7) 0.0263(8) 0.0302(8) -0.0023(6) 0.0029(6) -0.0043(6)
C9C 0.0287(8) 0.0256(8) 0.0357(9) -0.0026(7) 0.0067(7) -0.0076(7)
C2C 0.0365(9) 0.0267(9) 0.0283(8) 0.0016(6) 0.0004(7) -0.0008(7)
O3C 0.0470(7) 0.0386(7) 0.0283(6) 0.0011(5) 0.0108(5) 0.0043(5)
C2F 0.0284(8) 0.0307(10) 0.0577(11) -0.0024(8) 0.0101(8) -0.0007(7)
C2E 0.0270(8) 0.0298(9) 0.0369(9) -0.0033(7) 0.0040(7) 0.0019(7)
C2D 0.0354(9) 0.0289(10) 0.0251(8) -0.0012(6) 0.0011(6) 0.0002(7)
O2D 0.0361(6) 0.0365(7) 0.0341(6) 0.0019(5) 0.0098(5) -0.0063(5)
C2B 0.0372(9) 0.0264(9) 0.0270(8) 0.0014(6) 0.0030(7) 0.0044(7)
O2B 0.0467(7) 0.0387(7) 0.0452(7) -0.0062(5) 0.0197(6) -0.0069(6)
C2A 0.0344(8) 0.0270(9) 0.0252(8) -0.0017(6) 0.0024(6) -0.0045(7)
O3A 0.0633(8) 0.0380(7) 0.0266(6) 0.0072(5) 0.0135(5) 0.0103(6)
O1F 0.0359(7) 0.0394(8) 0.0887(11) -0.0161(7) 0.0234(6) -0.0087(6)
N1F 0.0367(8) 0.0309(8) 0.0384(8) 0.0044(6) 0.0061(6) -0.0041(6)
C1F 0.0433(10) 0.0495(12) 0.0485(11) -0.0135(9) 0.0059(8) 0.0050(9)
C1E 0.0403(9) 0.0370(10) 0.0362(9) -0.0009(7) 0.0088(7) 0.0012(8)
O1E 0.0311(6) 0.0323(7) 0.0509(7) -0.0016(6) 0.0083(5) 0.0055(5)
N1E 0.0334(8) 0.0261(7) 0.0351(8) -0.0001(6) 0.0072(6) 0.0004(6)
C1D 0.0478(10) 0.0396(10) 0.0251(8) -0.0015(7) 0.0079(7) -0.0035(8)
O1D 0.0621(8) 0.0266(7) 0.0329(6) -0.0029(5) 0.0104(5) 0.0006(6)
N1D 0.0463(8) 0.0230(7) 0.0230(7) -0.0001(5) 0.0081(6) -0.0034(6)
N1C 0.0467(8) 0.0197(7) 0.0264(7) -0.0005(5) 0.0050(6) 0.0030(6)
O1C 0.0661(8) 0.0251(7) 0.0351(6) 0.0039(5) 0.0097(6) 0.0001(6)
C1B 0.0490(10) 0.0362(10) 0.0287(9) 0.0015(7) 0.0064(7) 0.0015(8)
O1B 0.0671(8) 0.0243(6) 0.0349(6) 0.0016(5) 0.0082(6) -0.0033(6)
N1B 0.0428(8) 0.0222(7) 0.0264(7) -0.0024(6) 0.0062(6) 0.0003(6)
C1A 0.0454(10) 0.0385(10) 0.0252(8) -0.0015(7) 0.0063(7) -0.0019(8)
O1A 0.0586(8) 0.0248(6) 0.0321(6) -0.0028(5) 0.0066(5) 0.0015(5)
N1A 0.0430(8) 0.0222(7) 0.0246(7) 0.0031(5) 0.0077(6) -0.0004(6)
C9A 0.0409(9) 0.0258(9) 0.0265(8) -0.0020(6) 0.0055(7) -0.0051(7)
C8D 0.0378(9) 0.0226(8) 0.0270(8) 0.0012(6) 0.0055(6) -0.0034(7)
C8B 0.0380(9) 0.0247(8) 0.0298(8) -0.0016(6) 0.0012(7) -0.0014(7)
C8A 0.0425(9) 0.0269(9) 0.0301(8) 0.0004(7) 0.0077(7) 0.0060(7)
C7D 0.0333(8) 0.0243(8) 0.0247(8) -0.0018(6) 0.0026(6) 0.0002(7)
C7B 0.0349(9) 0.0291(9) 0.0332(9) 0.0015(7) 0.0050(7) -0.0039(7)
C7A 0.0468(10) 0.0273(9) 0.0274(8) 0.0053(6) 0.0046(7) 0.0056(7)
C6D 0.0253(7) 0.0260(8) 0.0247(8) 0.0011(6) 0.0027(6) 0.0028(6)
C6B 0.0351(9) 0.0267(9) 0.0293(8) 0.0002(6) 0.0056(7) 0.0026(7)
C6A 0.0346(8) 0.0262(9) 0.0251(8) -0.0001(6) 0.0033(6) -0.0029(7)
C5F 0.0632(13) 0.0472(12) 0.0488(11) -0.0082(9) 0.0111(9) -0.0180(10)
C5E 0.0549(11) 0.0359(10) 0.0428(10) 0.0098(8) 0.0091(8) 0.0064(9)
C5D 0.0312(8) 0.0240(8) 0.0319(8) 0.0022(6) 0.0037(6) -0.0022(7)
C5B 0.0465(10) 0.0303(9) 0.0308(9) -0.0060(7) 0.0064(7) -0.0063(8)
C5A 0.0333(8) 0.0293(9) 0.0280(8) 0.0000(6) 0.0038(6) 0.0018(7)
C4F 0.0537(12) 0.0802(16) 0.0556(13) 0.0298(11) 0.0031(10) 0.0096(11)
C4E 0.0548(11) 0.0474(12) 0.0413(10) -0.0097(9) 0.0030(8) -0.0121(9)
C4D 0.0351(9) 0.0255(9) 0.0265(8) -0.0028(6) 0.0019(6) -0.0022(7)
C4B 0.0408(9) 0.0301(9) 0.0315(9) -0.0019(7) 0.0094(7) -0.0065(7)
C4A 0.0361(8) 0.0233(8) 0.0289(8) 0.0020(6) 0.0020(6) 0.0000(7)
C3F 0.0327(9) 0.0344(10) 0.0369(9) 0.0035(7) 0.0048(7) -0.0009(7)
C3E 0.0326(8) 0.0321(9) 0.0337(9) -0.0037(7) 0.0071(7) 0.0014(7)
C3D 0.0322(8) 0.0263(8) 0.0222(7) 0.0015(6) 0.0036(6) 0.0016(6)
O3D 0.0469(7) 0.0339(7) 0.0234(6) -0.0016(5) 0.0078(5) -0.0056(5)
O2C 0.0337(6) 0.0380(7) 0.0473(7) -0.0070(5) 0.0101(5) 0.0044(5)
C3B 0.0340(8) 0.0241(8) 0.0248(8) -0.0002(6) 0.0033(6) 0.0029(7)
O3B 0.0614(8) 0.0436(8) 0.0332(7) -0.0107(5) 0.0191(6) -0.0146(6)
C3A 0.0338(8) 0.0250(8) 0.0215(7) 0.0002(6) 0.0031(6) -0.0041(7)
O2A 0.0435(7) 0.0359(7) 0.0349(6) 0.0014(5) 0.0140(5) 0.0009(5)
C9D 0.0261(8) 0.0251(8) 0.0290(8) 0.0034(6) 0.0046(6) 0.0048(7)
C9B 0.0414(10) 0.0260(9) 0.0344(9) -0.0006(7) 0.0081(7) 0.0028(7)

loop_
_atom_type_symbol
_atom_type_description
_atom_type_scat_dispersion_real
_atom_type_scat_dispersion_imag
_atom_type_scat_source
C C 0.0181 0.0091 'International Tables Vol C Tables 4.2.6.8 and 6.1.1.4'
H H 0.0000 0.0000 'International Tables Vol C Tables 4.2.6.8 and 6.1.1.4'
N N 0.0311 0.0180 'International Tables Vol C Tables 4.2.6.8 and 6.1.1.4'
O O 0.0492 0.0322 'International Tables Vol C Tables 4.2.6.8 and 6.1.1.4'

loop_
_geom_angle_atom_site_label_1
_geom_angle_atom_site_label_2
_geom_angle_atom_site_label_3
_geom_angle
C2C C1C H1C1 109.5
C2C C1C H1C2 109.5
H1C1 C1C H1C2 109.5
C2C C1C H1C3 109.5
H1C1 C1C H1C3 109.5
H1C2 C1C H1C3 109.5
C5C C4C C3C 120.35(14)
C5C C4C H4C 119.8
C3C C4C H4C 119.8
C8C C3C C4C 119.22(13)
C8C C3C N1C 122.19(13)
C4C C3C N1C 118.59(13)
C4C C5C C6C 120.75(14)
C4C C5C H5C 119.6
C6C C5C H5C 119.6
C7C C8C C3C 120.00(14)
C7C C8C H8C 120.0
C3C C8C H8C 120.0
C8C C7C C6C 121.43(14)
C8C C7C H7C 119.3
C6C C7C H7C 119.3
C5C C6C C7C 118.23(13)
C5C C6C C9C 123.03(13)
C7C C6C C9C 118.74(14)
O2C C9C O3C 124.08(14)
O2C C9C C6C 119.87(14)
O3C C9C C6C 116.04(13)
O1C C2C N1C 122.99(14)
O1C C2C C1C 121.70(14)
N1C C2C C1C 115.29(14)
C9C O3C H1C 113.2(11)
O1F C2F C3F 106.79(13)
O1F C2F C1F 111.88(14)
C3F C2F C1F 110.52(14)
O1F C2F H2F 109.2
C3F C2F H2F 109.2
C1F C2F H2F 109.2
O1E C2E C3E 107.98(12)
O1E C2E C1E 111.16(12)
C3E C2E C1E 110.25(13)
O1E C2E H2E 109.1
C3E C2E H2E 109.1
C1E C2E H2E 109.1
O1D C2D N1D 123.45(14)
O1D C2D C1D 121.92(14)
N1D C2D C1D 114.62(14)
O1B C2B N1B 123.01(14)
O1B C2B C1B 122.47(14)
N1B C2B C1B 114.52(14)
O1A C2A N1A 123.26(14)
O1A C2A C1A 122.95(14)
N1A C2A C1A 113.79(13)
C9A O3A H2C 114.6(9)
C2F O1F H12D 105.6(14)
C5F N1F C4F 109.78(15)
C5F N1F C3F 110.68(13)
C4F N1F C3F 113.09(13)
C5F N1F H10D 106.0(12)
C4F N1F H10D 109.3(12)
C3F N1F H10D 107.7(11)
C2F C1F H1F1 109.5
C2F C1F H1F2 109.5
H1F1 C1F H1F2 109.5
C2F C1F H1F3 109.5
H1F1 C1F H1F3 109.5
H1F2 C1F H1F3 109.5
C2E C1E H1E1 109.5
C2E C1E H1E2 109.5
H1E1 C1E H1E2 109.5
C2E C1E H1E3 109.5
H1E1 C1E H1E3 109.5
H1E2 C1E H1E3 109.5
C2E O1E H11D 106.5(9)
C5E N1E C4E 111.15(13)
C5E N1E C3E 109.56(12)
C4E N1E C3E 113.44(12)
C5E N1E H9D 107.3(10)
C4E N1E H9D 107.9(10)
C3E N1E H9D 107.2(9)
C2D C1D H1D1 109.5
C2D C1D H1D2 109.5
H1D1 C1D H1D2 109.5
C2D C1D H1D3 109.5
H1D1 C1D H1D3 109.5
H1D2 C1D H1D3 109.5
C2D N1D C3D 126.90(14)
C2D N1D H6D 115.4(10)
C3D N1D H6D 117.7(10)
C2C N1C C3C 126.54(14)
C2C N1C H3D 117.3(10)
C3C N1C H3D 115.9(10)
C2B C1B H1B1 109.5
C2B C1B H1B2 109.5
H1B1 C1B H1B2 109.5
C2B C1B H1B3 109.5
H1B1 C1B H1B3 109.5
H1B2 C1B H1B3 109.5
C2B N1B C3B 127.86(14)
C2B N1B H2D 119.4(11)
C3B N1B H2D 112.7(11)
C2A C1A H1A1 109.5
C2A C1A H1A2 109.5
H1A1 C1A H1A2 109.5
C2A C1A H1A3 109.5
H1A1 C1A H1A3 109.5
H1A2 C1A H1A3 109.5
C2A N1A C3A 127.88(13)
C2A N1A H1D 117.9(10)
C3A N1A H1D 114.2(10)
O2A C9A O3A 124.96(14)
O2A C9A C6A 119.45(14)
O3A C9A C6A 115.59(14)
C7D C8D C3D 120.39(14)
C7D C8D H8D 119.8
C3D C8D H8D 119.8
C7B C8B C3B 120.21(14)
C7B C8B H8B 119.9
C3B C8B H8B 119.9
C7A C8A C3A 119.67(14)
C7A C8A H8A 120.2
C3A C8A H8A 120.2
C8D C7D C6D 120.59(13)
C8D C7D H7D 119.7
C6D C7D H7D 119.7
C8B C7B C6B 121.01(14)
C8B C7B H7B 119.5
C6B C7B H7B 119.5
C8A C7A C6A 121.27(14)
C8A C7A H7A 119.4
C6A C7A H7A 119.4
C5D C6D C7D 118.20(13)
C5D C6D C9D 119.89(13)
C7D C6D C9D 121.91(13)
C7B C6B C5B 118.23(14)
C7B C6B C9B 120.48(14)
C5B C6B C9B 121.29(14)
C5A C6A C7A 118.52(13)
C5A C6A C9A 120.62(14)
C7A C6A C9A 120.86(14)
N1F C5F H5F1 109.5
N1F C5F H5F2 109.5
H5F1 C5F H5F2 109.5
N1F C5F H5F3 109.5
H5F1 C5F H5F3 109.5
H5F2 C5F H5F3 109.5
N1E C5E H5E1 109.5
N1E C5E H5E2 109.5
H5E1 C5E H5E2 109.5
N1E C5E H5E3 109.5
H5E1 C5E H5E3 109.5
H5E2 C5E H5E3 109.5
C4D C5D C6D 121.68(14)
C4D C5D H5D 119.2
C6D C5D H5D 119.2
C4B C5B C6B 121.50(15)
C4B C5B H5B 119.2
C6B C5B H5B 119.2
C4A C5A C6A 120.68(14)
C4A C5A H5A 119.7
C6A C5A H5A 119.7
N1F C4F H4F1 109.5
N1F C4F H4F2 109.5
H4F1 C4F H4F2 109.5
N1F C4F H4F3 109.5
H4F1 C4F H4F3 109.5
H4F2 C4F H4F3 109.5
N1E C4E H4E1 109.5
N1E C4E H4E2 109.5
H4E1 C4E H4E2 109.5
N1E C4E H4E3 109.5
H4E1 C4E H4E3 109.5
H4E2 C4E H4E3 109.5
C5D C4D C3D 119.66(14)
C5D C4D H4D 120.2
C3D C4D H4D 120.2
C5B C4B C3B 119.67(15)
C5B C4B H4B 120.2
C3B C4B H4B 120.2
C5A C4A C3A 120.43(14)
C5A C4A H4A 119.8
C3A C4A H4A 119.8
N1F C3F C2F 112.13(13)
N1F C3F H3F1 109.2
C2F C3F H3F1 109.2
N1F C3F H3F2 109.2
C2F C3F H3F2 109.2
H3F1 C3F H3F2 107.9
N1E C3E C2E 113.13(13)
N1E C3E H3E1 109.0
C2E C3E H3E1 109.0
N1E C3E H3E2 109.0
C2E C3E H3E2 109.0
H3E1 C3E H3E2 107.8
C4D C3D C8D 119.47(13)
C4D C3D N1D 123.20(13)
C8D C3D N1D 117.32(13)
C9D O3D H2C 111.4(11)
C4B C3B C8B 119.36(14)
C4B C3B N1B 123.55(14)
C8B C3B N1B 117.09(13)
C9B O3B H1C 116.3(10)
C8A C3A C4A 119.42(13)
C8A C3A N1A 123.31(14)
C4A C3A N1A 117.26(13)
O2D C9D O3D 123.75(13)
O2D C9D C6D 121.30(14)
O3D C9D C6D 114.95(13)
O2B C9B O3B 124.31(15)
O2B C9B C6B 120.27(15)
O3B C9B C6B 115.42(14)

loop_
_geom_bond_atom_site_label_1
_geom_bond_atom_site_label_2
_geom_bond_distance
C1C C2C 1.506(2)
C1C H1C1 0.9800
C1C H1C2 0.9800
C1C H1C3 0.9800
C4C C5C 1.3874(19)
C4C C3C 1.3924(19)
C4C H4C 0.9500
C3C C8C 1.392(2)
C3C N1C 1.4141(17)
C5C C6C 1.393(2)
C5C H5C 0.9500
C8C C7C 1.3802(19)
C8C H8C 0.9500
C7C C6C 1.394(2)
C7C H7C 0.9500
C6C C9C 1.500(2)
C9C O2C 1.2317(17)
C9C O3C 1.2922(18)
C2C O1C 1.2246(18)
C2C N1C 1.3564(19)
O3C H1C 1.18(2)
C2F O1F 1.4272(18)
C2F C3F 1.497(2)
C2F C1F 1.522(2)
C2F H2F 1.0000
C2E O1E 1.4355(17)
C2E C3E 1.504(2)
C2E C1E 1.5112(19)
C2E H2E 1.0000
C2D O1D 1.2312(18)
C2D N1D 1.3589(19)
C2D C1D 1.505(2)
O2D C9D 1.2299(17)
C2B O1B 1.2275(18)
C2B N1B 1.3533(19)
C2B C1B 1.506(2)
O2B C9B 1.2350(18)
C2A O1A 1.2215(18)
C2A N1A 1.3599(19)
C2A C1A 1.5101(19)
O3A C9A 1.2816(18)
O3A H2C 1.32(2)
O1F H12D 0.92(3)
N1F C5F 1.4397(19)
N1F C4F 1.482(2)
N1F C3F 1.4918(19)
N1F H10D 0.95(2)
C1F H1F1 0.9800
C1F H1F2 0.9800
C1F H1F3 0.9800
C1E H1E1 0.9800
C1E H1E2 0.9800
C1E H1E3 0.9800
O1E H11D 0.851(9)
N1E C5E 1.4764(19)
N1E C4E 1.484(2)
N1E C3E 1.4985(18)
N1E H9D 0.937(15)
C1D H1D1 0.9800
C1D H1D2 0.9800
C1D H1D3 0.9800
N1D C3D 1.4184(17)
N1D H6D 0.898(17)
N1C H3D 0.825(17)
C1B H1B1 0.9800
C1B H1B2 0.9800
C1B H1B3 0.9800
N1B C3B 1.4171(18)
N1B H2D 0.858(18)
C1A H1A1 0.9800
C1A H1A2 0.9800
C1A H1A3 0.9800
N1A C3A 1.4174(18)
N1A H1D 0.850(17)
C9A O2A 1.2399(17)
C9A C6A 1.4984(19)
C8D C7D 1.3825(18)
C8D C3D 1.3951(19)
C8D H8D 0.9500
C8B C7B 1.3843(19)
C8B C3B 1.397(2)
C8B H8B 0.9500
C8A C7A 1.385(2)
C8A C3A 1.393(2)
C8A H8A 0.9500
C7D C6D 1.4001(19)
C7D H7D 0.9500
C7B C6B 1.389(2)
C7B H7B 0.9500
C7A C6A 1.397(2)
C7A H7A 0.9500
C6D C5D 1.388(2)
C6D C9D 1.4989(19)
C6B C5B 1.394(2)
C6B C9B 1.499(2)
C6A C5A 1.389(2)
C5F H5F1 0.9800
C5F H5F2 0.9800
C5F H5F3 0.9800
C5E H5E1 0.9800
C5E H5E2 0.9800
C5E H5E3 0.9800
C5D C4D 1.3846(19)
C5D H5D 0.9500
C5B C4B 1.385(2)
C5B H5B 0.9500
C5A C4A 1.3851(19)
C5A H5A 0.9500
C4F H4F1 0.9800
C4F H4F2 0.9800
C4F H4F3 0.9800
C4E H4E1 0.9800
C4E H4E2 0.9800
C4E H4E3 0.9800
C4D C3D 1.388(2)
C4D H4D 0.9500
C4B C3B 1.392(2)
C4B H4B 0.9500
C4A C3A 1.3937(19)
C4A H4A 0.9500
C3F H3F1 0.9900
C3F H3F2 0.9900
C3E H3E1 0.9900
C3E H3E2 0.9900
O3D C9D 1.2992(17)
O3D H2C 1.14(2)
O3B C9B 1.2710(19)
O3B H1C 1.29(2)

loop_
_geom_hbond_atom_site_label_D
_geom_hbond_atom_site_label_H
_geom_hbond_atom_site_label_A
_geom_hbond_distance_DH
_geom_hbond_distance_HA
_geom_hbond_distance_DA
_geom_hbond_angle_DHA
_geom_hbond_site_symmetry_A
O3C H1C O3B 1.18(2) 1.29(2) 2.4660(14) 176(2) .
N1A H1D O1B 0.850(17) 2.052(17) 2.8942(17) 170.4(16) 3_556
N1C H3D O1C 0.825(17) 2.093(17) 2.9037(18) 167.7(15) 2_545
C8C H8C O1C 0.95 2.35 2.8618(18) 113.2 .
N1D H6D O1D 0.898(17) 2.081(17) 2.9630(17) 167.4(14) 2_655
N1E H9D O2B 0.937(15) 2.040(15) 2.7651(17) 133.0(13) .
N1E H9D O1E 0.937(15) 2.468(15) 2.7984(18) 100.8(10) .
N1F H10D O1F 0.95(2) 2.407(19) 2.746(2) 100.4(13) .
O3D H2C O3A 1.14(2) 1.32(2) 2.4499(13) 170(2) .
N1B H2D O1A 0.858(18) 2.036(18) 2.8892(17) 173.0(17) 3_566
C2F H2F O1E 1.00 2.44 3.2682(19) 139.9 .
C2E H2E O1F 1.00 2.45 3.441(2) 170.0 1_655
O1E H11D O2D 0.851(9) 1.945(10) 2.7754(16) 164.9(17) .
C1D H1D1 O1C 0.98 2.60 3.468(2) 148.1 2_655
C1D H1D2 O1D 0.98 2.59 3.348(2) 133.7 2_655
O1F H12D O2C 0.92(3) 1.83(3) 2.7475(18) 177(2) .
N1F H10D O2A 0.95(2) 1.913(19) 2.7267(17) 141.7(16) 1_455
C8A H8A O1A 0.95 2.31 2.8786(18) 117.7 .
C4F H4F1 O2B 0.98 2.35 3.134(2) 136.6 .
C4D H4D O1D 0.95 2.36 2.8911(17) 114.7 .
C4B H4B O1B 0.95 2.35 2.8964(19) 115.8 .
C3E H3E2 O2C 0.99 2.47 3.2506(18) 135.7 1_655

loop_
_geom_torsion_atom_site_label_1
_geom_torsion_atom_site_label_2
_geom_torsion_atom_site_label_3
_geom_torsion_atom_site_label_4
_geom_torsion
C5C C4C C3C C8C -1.4(2)
C5C C4C C3C N1C 179.13(13)
C3C C4C C5C C6C 0.8(2)
C4C C3C C8C C7C 0.8(2)
N1C C3C C8C C7C -179.76(13)
C3C C8C C7C C6C 0.5(2)
C4C C5C C6C C7C 0.5(2)
C4C C5C C6C C9C -179.68(13)
C8C C7C C6C C5C -1.1(2)
C8C C7C C6C C9C 179.05(13)
C5C C6C C9C O2C -165.09(14)
C7C C6C C9C O2C 14.8(2)
C5C C6C C9C O3C 14.1(2)
C7C C6C C9C O3C -166.00(13)
O1D C2D N1D C3D 5.4(3)
C1D C2D N1D C3D -173.75(14)
O1C C2C N1C C3C -2.6(3)
C1C C2C N1C C3C 175.99(14)
C8C C3C N1C C2C 29.7(2)
C4C C3C N1C C2C -150.85(15)
O1B C2B N1B C3B -4.2(3)
C1B C2B N1B C3B 175.50(14)
O1A C2A N1A C3A 5.2(3)
C1A C2A N1A C3A -174.64(14)
C3D C8D C7D C6D -0.4(2)
C3B C8B C7B C6B 1.7(2)
C3A C8A C7A C6A -0.1(2)
C8D C7D C6D C5D -0.8(2)
C8D C7D C6D C9D 178.73(13)
C8B C7B C6B C5B -0.4(2)
C8B C7B C6B C9B -179.85(14)
C8A C7A C6A C5A 1.0(2)
C8A C7A C6A C9A -178.46(14)
O2A C9A C6A C5A -10.0(2)
O3A C9A C6A C5A 170.30(14)
O2A C9A C6A C7A 169.41(15)
O3A C9A C6A C7A -10.3(2)
C7D C6D C5D C4D 1.4(2)
C9D C6D C5D C4D -178.15(13)
C7B C6B C5B C4B -1.0(2)
C9B C6B C5B C4B 178.38(14)
C7A C6A C5A C4A -0.5(2)
C9A C6A C5A C4A 178.95(14)
C6D C5D C4D C3D -0.7(2)
C6B C5B C4B C3B 1.2(2)
C6A C5A C4A C3A -0.9(2)
C5F N1F C3F C2F -177.91(14)
C4F N1F C3F C2F 58.43(19)
O1F C2F C3F N1F 51.62(18)
C1F C2F C3F N1F 173.52(13)
C5E N1E C3E C2E 178.88(13)
C4E N1E C3E C2E -56.27(18)
O1E C2E C3E N1E -51.13(17)
C1E C2E C3E N1E -172.75(12)
C5D C4D C3D C8D -0.6(2)
C5D C4D C3D N1D -179.72(13)
C7D C8D C3D C4D 1.1(2)
C7D C8D C3D N1D -179.66(13)
C2D N1D C3D C4D -27.9(2)
C2D N1D C3D C8D 152.92(15)
C5B C4B C3B C8B 0.0(2)
C5B C4B C3B N1B 179.07(14)
C7B C8B C3B C4B -1.4(2)
C7B C8B C3B N1B 179.44(13)
C2B N1B C3B C4B 24.6(2)
C2B N1B C3B C8B -156.26(15)
C7A C8A C3A C4A -1.3(2)
C7A C8A C3A N1A 180.00(14)
C5A C4A C3A C8A 1.8(2)
C5A C4A C3A N1A -179.44(13)
C2A N1A C3A C8A -20.6(2)
C2A N1A C3A C4A 160.67(15)
C5D C6D C9D O2D -11.6(2)
C7D C6D C9D O2D 168.84(14)
C5D C6D C9D O3D 169.01(13)
C7D C6D C9D O3D -10.5(2)
C7B C6B C9B O2B 10.1(2)
C5B C6B C9B O2B -169.28(15)
C7B C6B C9B O3B -169.51(14)
C5B C6B C9B O3B 11.1(2)
